data_1515271
loop_
_publ_author_name
'Higashino, Tomohiro'
'Osuka, Atsuhiro'

_publ_section_title
;
 Phosphorus complexes of a triply-fused [24]pentaphyrin
;
_journal_issue 1
_journal_name_full 'Chemical Science'
_journal_page_first 103
_journal_paper_doi 10.1039/c1sc00653c
_journal_volume 3
_journal_year 2012
_chemical_formula_moiety 'C55 H11 B F24 N5 P, 1.5(C6 H14), 0.5(C7 H8)'
_chemical_formula_sum 'C67.5 H36 B F24 N5 P'
_chemical_formula_weight 1414.79
_chemical_name_systematic
;
?
;
_space_group_IT_number 15
_symmetry_cell_setting monoclinic
_symmetry_Int_Tables_number 15
_symmetry_space_group_name_Hall '-C 2yc'
_symmetry_space_group_name_H-M 'C 1 2/c 1'
_atom_sites_solution_hydrogens geom
_atom_sites_solution_primary direct
_atom_sites_solution_secondary difmap
_audit_creation_method SHELXL-97
_cell_angle_alpha 90.00
_cell_angle_beta 106.2569(10)
_cell_angle_gamma 90.00
_cell_formula_units_Z 8
_cell_length_a 30.1073(6)
_cell_length_b 18.0820(3)
_cell_length_c 22.4608(4)
_cell_measurement_reflns_used 43042
_cell_measurement_temperature 93(2)
_cell_measurement_theta_max 68.385
_cell_measurement_theta_min 3.06
_cell_volume 11738.8(4)
_computing_structure_refinement 'SHELXL-97 (Sheldrick, 1997)'
_computing_structure_solution 'SHELXS-97 (Sheldrick, 1990)'
_diffrn_ambient_temperature 93(2)
_diffrn_detector_area_resol_mean 10.0
_diffrn_measured_fraction_theta_full 0.981
_diffrn_measured_fraction_theta_max 0.981
_diffrn_measurement_device_type 'Rigaku RAXIS-RAPID'
_diffrn_measurement_method \w
_diffrn_radiation_monochromator graphite
_diffrn_radiation_source 'fine-focus sealed tube'
_diffrn_radiation_type CuK\a
_diffrn_radiation_wavelength 1.54187
_diffrn_reflns_av_R_equivalents 0.1381
_diffrn_reflns_av_sigmaI/netI 0.1279
_diffrn_reflns_limit_h_max 34
_diffrn_reflns_limit_h_min -36
_diffrn_reflns_limit_k_max 21
_diffrn_reflns_limit_k_min -20
_diffrn_reflns_limit_l_max 26
_diffrn_reflns_limit_l_min -27
_diffrn_reflns_number 55183
_diffrn_reflns_theta_full 68.24
_diffrn_reflns_theta_max 68.24
_diffrn_reflns_theta_min 3.06
_exptl_absorpt_coefficient_mu 1.556
_exptl_absorpt_correction_T_max 0.7461
_exptl_absorpt_correction_T_min 0.4554
_exptl_absorpt_correction_type multi-scan
_exptl_crystal_density_diffrn 1.601
_exptl_crystal_density_method 'not measured'
_exptl_crystal_F_000 5696
_exptl_crystal_size_max 0.60
_exptl_crystal_size_mid 0.30
_exptl_crystal_size_min 0.20
_refine_diff_density_max 0.638
_refine_diff_density_min -0.432
_refine_diff_density_rms 0.074
_refine_ls_extinction_method none
_refine_ls_goodness_of_fit_ref 1.001
_refine_ls_hydrogen_treatment constr
_refine_ls_matrix_type full
_refine_ls_number_parameters 912
_refine_ls_number_reflns 10540
_refine_ls_number_restraints 42
_refine_ls_restrained_S_all 1.004
_refine_ls_R_factor_all 0.1220
_refine_ls_R_factor_gt 0.0759
_refine_ls_shift/su_max 0.001
_refine_ls_shift/su_mean 0.000
_refine_ls_structure_factor_coef Fsqd
_refine_ls_weighting_details 'calc w=1/[\s^2^(Fo^2^)+(0.0400P)^2^+0.0000P] where P=(Fo^2^+2Fc^2^)/3'
_refine_ls_weighting_scheme calc
_refine_ls_wR_factor_gt 0.1433
_refine_ls_wR_factor_ref 0.1619
_reflns_number_gt 5634
_reflns_number_total 10540
_reflns_threshold_expression >2sigma(I)
_cod_data_source_file c1sc00653c.txt
_cod_data_source_block 0412hi
_cod_original_sg_symbol_H-M 'C 2/c'
_cod_original_formula_sum 'C67.50 H36 B F24 N5 P'
_cod_database_code 1515271

loop_
_symmetry_equiv_pos_as_xyz
'x, y, z'
'-x, y, -z+1/2'
'x+1/2, y+1/2, z'
'-x+1/2, y+1/2, -z+1/2'
'-x, -y, -z'
'x, -y, z-1/2'
'-x+1/2, -y+1/2, -z'
'x+1/2, -y+1/2, z-1/2'

loop_
_atom_site_label
_atom_site_type_symbol
_atom_site_fract_x
_atom_site_fract_y
_atom_site_fract_z
_atom_site_U_iso_or_equiv
_atom_site_adp_type
_atom_site_occupancy
_atom_site_symmetry_multiplicity
_atom_site_calc_flag
_atom_site_refinement_flags
_atom_site_disorder_assembly
_atom_site_disorder_group
C1 C 0.91287(14) 0.6976(2) 0.87078(19) 0.0356(10) Uani 1 1 d . . .
C2 C 0.86740(14) 0.6962(2) 0.83412(19) 0.0401(11) Uani 1 1 d . . .
H1 H 0.8487 0.6532 0.8236 0.048 Uiso 1 1 calc R . .
C3 C 0.85361(14) 0.7678(2) 0.81517(19) 0.0375(10) Uani 1 1 d . . .
H2 H 0.8238 0.7820 0.7902 0.045 Uiso 1 1 calc R . .
C4 C 0.88975(14) 0.8142(2) 0.83826(18) 0.0357(10) Uani 1 1 d . . .
C5 C 0.89100(15) 0.8954(2) 0.83701(18) 0.0386(11) Uani 1 1 d . . .
C6 C 0.93031(15) 0.9331(2) 0.86166(19) 0.0382(10) Uani 1 1 d . . .
C7 C 0.93997(14) 1.0144(2) 0.8657(2) 0.0451(12) Uani 1 1 d . . .
H3 H 0.9333 1.0362 0.9027 0.054 Uiso 1 1 calc R . .
H4 H 0.9214 1.0404 0.8282 0.054 Uiso 1 1 calc R . .
C8 C 0.99209(14) 1.0185(2) 0.8707(2) 0.0454(12) Uani 1 1 d . . .
H5 H 0.9969 1.0355 0.8310 0.054 Uiso 1 1 calc R . .
H6 H 1.0080 1.0531 0.9039 0.054 Uiso 1 1 calc R . .
C9 C 1.01035(15) 0.9413(2) 0.88546(19) 0.0392(11) Uani 1 1 d . . .
C10 C 1.05347(15) 0.9143(2) 0.89277(18) 0.0376(10) Uani 1 1 d . . .
C11 C 1.06128(15) 0.8358(2) 0.89890(18) 0.0370(10) Uani 1 1 d . . .
C12 C 1.02815(14) 0.7824(2) 0.90510(19) 0.0367(10) Uani 1 1 d . . .
C13 C 1.04909(14) 0.7138(2) 0.90697(18) 0.0371(10) Uani 1 1 d . . .
C14 C 1.09680(14) 0.7304(2) 0.90325(18) 0.0370(10) Uani 1 1 d . . .
C15 C 1.13566(14) 0.6849(2) 0.90382(18) 0.0351(10) Uani 1 1 d . . .
C16 C 1.13933(14) 0.6087(2) 0.91008(18) 0.0365(10) Uani 1 1 d . . .
C17 C 1.17375(14) 0.5546(2) 0.91078(18) 0.0392(11) Uani 1 1 d . . .
H7 H 1.2044 0.5651 0.9094 0.047 Uiso 1 1 calc R . .
C18 C 1.15619(14) 0.4850(2) 0.91381(18) 0.0409(11) Uani 1 1 d . . .
H8 H 1.1726 0.4399 0.9148 0.049 Uiso 1 1 calc R . .
C19 C 1.10916(14) 0.4916(2) 0.91531(18) 0.0374(10) Uani 1 1 d . . .
C20 C 1.06583(14) 0.4552(2) 0.91345(18) 0.0370(10) Uani 1 1 d . . .
C21 C 1.03495(14) 0.5133(2) 0.91505(18) 0.0366(10) Uani 1 1 d . . .
C22 C 1.05716(14) 0.5809(2) 0.91339(18) 0.0368(10) Uani 1 1 d . . .
C23 C 1.03066(14) 0.6428(2) 0.90862(18) 0.0352(10) Uani 1 1 d . . .
C24 C 0.98493(14) 0.6126(2) 0.90578(18) 0.0368(10) Uani 1 1 d . . .
C25 C 0.93892(14) 0.6325(2) 0.89651(17) 0.0340(10) Uani 1 1 d . . .
C26 C 0.84771(14) 0.9349(2) 0.8081(2) 0.0396(11) Uani 1 1 d . . .
C27 C 0.82726(16) 0.9834(2) 0.8415(2) 0.0448(12) Uani 1 1 d . . .
C28 C 0.78806(16) 1.0225(2) 0.8147(3) 0.0524(13) Uani 1 1 d . . .
C29 C 0.76706(16) 1.0164(3) 0.7514(3) 0.0540(13) Uani 1 1 d . . .
C30 C 0.78597(16) 0.9688(3) 0.7173(2) 0.0501(13) Uani 1 1 d . . .
C31 C 0.82542(15) 0.9301(2) 0.7450(2) 0.0418(11) Uani 1 1 d . . .
C32 C 1.09214(15) 0.9641(2) 0.8903(2) 0.0416(11) Uani 1 1 d . . .
C33 C 1.09369(16) 1.0053(2) 0.8391(2) 0.0449(12) Uani 1 1 d . . .
C34 C 1.13002(18) 1.0505(3) 0.8384(2) 0.0518(13) Uani 1 1 d . . .
C35 C 1.16732(17) 1.0545(3) 0.8895(3) 0.0540(13) Uani 1 1 d . . .
C36 C 1.16820(16) 1.0131(3) 0.9415(2) 0.0512(13) Uani 1 1 d . . .
C37 C 1.13140(16) 0.9698(2) 0.9413(2) 0.0484(12) Uani 1 1 d . . .
C38 C 1.17760(14) 0.7239(2) 0.89668(19) 0.0370(10) Uani 1 1 d . . .
C39 C 1.20100(15) 0.7762(2) 0.9388(2) 0.0411(11) Uani 1 1 d . . .
C40 C 1.23854(15) 0.8143(2) 0.9314(2) 0.0420(11) Uani 1 1 d . . .
C41 C 1.25469(14) 0.7989(2) 0.8803(2) 0.0431(11) Uani 1 1 d . . .
C42 C 1.23267(15) 0.7465(2) 0.8387(2) 0.0414(11) Uani 1 1 d . . .
C43 C 1.19507(14) 0.7093(2) 0.8468(2) 0.0405(11) Uani 1 1 d . . .
C44 C 1.05862(14) 0.3762(2) 0.89945(19) 0.0358(10) Uani 1 1 d . . .
C45 C 1.09279(15) 0.3237(2) 0.9219(2) 0.0411(11) Uani 1 1 d . . .
C46 C 1.08867(16) 0.2512(2) 0.9010(2) 0.0419(11) Uani 1 1 d . . .
C47 C 1.04893(16) 0.2295(2) 0.8579(2) 0.0416(11) Uani 1 1 d . . .
C48 C 1.01389(15) 0.2793(2) 0.8360(2) 0.0407(11) Uani 1 1 d . . .
C49 C 1.01925(15) 0.3512(2) 0.85646(19) 0.0387(11) Uani 1 1 d . . .
C50 C 0.91603(14) 0.5644(2) 0.90773(18) 0.0361(10) Uani 1 1 d . . .
C51 C 0.87279(14) 0.5486(2) 0.91692(19) 0.0368(10) Uani 1 1 d . . .
C52 C 0.86247(15) 0.4783(2) 0.93246(19) 0.0398(11) Uani 1 1 d . . .
C53 C 0.89487(15) 0.4220(2) 0.94023(19) 0.0396(11) Uani 1 1 d . . .
C54 C 0.93761(14) 0.4356(2) 0.93358(19) 0.0363(10) Uani 1 1 d . . .
C55 C 0.94838(14) 0.5051(2) 0.91744(18) 0.0367(10) Uani 1 1 d . . .
N1 N 0.92814(11) 0.77158(18) 0.87178(15) 0.0372(9) Uani 1 1 d . . .
N2 N 0.97279(12) 0.89499(17) 0.88697(16) 0.0405(9) Uani 1 1 d . . .
N3 N 1.10143(11) 0.80430(18) 0.89714(15) 0.0371(8) Uani 1 1 d . . .
N4 N 1.10164(12) 0.56661(19) 0.91510(15) 0.0389(9) Uani 1 1 d . . .
N5 N 0.98983(12) 0.53465(18) 0.91378(15) 0.0374(9) Uani 1 1 d . . .
F1 F 0.84623(8) 0.98977(13) 0.90290(12) 0.0564(7) Uani 1 1 d . . .
F2 F 0.76949(9) 1.06766(14) 0.84883(13) 0.0708(8) Uani 1 1 d . . .
F3 F 0.72914(9) 1.05510(14) 0.72492(14) 0.0744(9) Uani 1 1 d . . .
F4 F 0.76557(9) 0.96253(13) 0.65579(12) 0.0618(8) Uani 1 1 d . . .
F5 F 0.84338(8) 0.88635(12) 0.70883(11) 0.0511(7) Uani 1 1 d . . .
F6 F 1.05827(9) 1.00026(12) 0.78625(11) 0.0522(7) Uani 1 1 d . . .
F7 F 1.12899(9) 1.08995(13) 0.78701(13) 0.0674(8) Uani 1 1 d . . .
F8 F 1.20307(9) 1.09906(14) 0.88853(14) 0.0730(9) Uani 1 1 d . . .
F9 F 1.20562(9) 1.01692(14) 0.99138(13) 0.0706(8) Uani 1 1 d . . .
F10 F 1.13283(9) 0.93008(13) 0.99257(12) 0.0569(7) Uani 1 1 d . . .
F11 F 1.18781(8) 0.79115(12) 0.99020(11) 0.0464(6) Uani 1 1 d . . .
F12 F 1.26003(8) 0.86465(13) 0.97302(11) 0.0536(7) Uani 1 1 d . . .
F13 F 1.29138(8) 0.83491(13) 0.87272(12) 0.0538(7) Uani 1 1 d . . .
F14 F 1.24858(8) 0.73117(12) 0.78897(11) 0.0509(7) Uani 1 1 d . . .
F15 F 1.17376(8) 0.65910(12) 0.80391(10) 0.0445(6) Uani 1 1 d . . .
F16 F 1.13240(8) 0.34248(12) 0.96548(11) 0.0485(7) Uani 1 1 d . . .
F17 F 1.12338(8) 0.20269(12) 0.92359(11) 0.0529(7) Uani 1 1 d . . .
F18 F 1.04479(8) 0.15918(12) 0.83772(12) 0.0547(7) Uani 1 1 d . . .
F19 F 0.97518(8) 0.25722(12) 0.79351(11) 0.0490(7) Uani 1 1 d . . .
F20 F 0.98559(8) 0.39971(11) 0.83004(10) 0.0440(6) Uani 1 1 d . . .
F21 F 0.84029(8) 0.60051(12) 0.91372(10) 0.0447(6) Uani 1 1 d . . .
F22 F 0.82105(8) 0.46475(12) 0.94211(10) 0.0459(6) Uani 1 1 d . . .
F23 F 0.88434(8) 0.35441(12) 0.95816(10) 0.0434(6) Uani 1 1 d . . .
F24 F 0.97030(8) 0.38146(12) 0.94649(10) 0.0437(6) Uani 1 1 d . . .
P1 P 0.97650(4) 0.81083(6) 0.92070(5) 0.0377(3) Uani 1 1 d . . .
B1 B 0.97426(19) 0.8086(3) 1.0023(2) 0.0487(14) Uani 1 1 d . . .
H1A H 1.0017 0.8332 1.0288 0.073 Uiso 1 1 calc R . .
H1B H 0.9734 0.7572 1.0156 0.073 Uiso 1 1 calc R . .
H1C H 0.9464 0.8344 1.0056 0.073 Uiso 1 1 calc R . .
C60 C 1.3710(2) 0.6984(3) 0.8333(3) 0.0778(18) Uani 1 1 d . . .
H9 H 1.3393 0.6803 0.8130 0.093 Uiso 1 1 calc R . .
H10 H 1.3928 0.6675 0.8185 0.093 Uiso 1 1 calc R . .
C61 C 1.3725(2) 0.8698(3) 0.7275(3) 0.0798(18) Uani 1 1 d . . .
H11 H 1.4061 0.8799 0.7437 0.096 Uiso 1 1 calc R . .
H12 H 1.3649 0.8713 0.6817 0.096 Uiso 1 1 calc R . .
C62 C 1.37511(19) 0.7816(4) 0.8130(3) 0.098(2) Uani 1 1 d . . .
H13 H 1.3539 0.8132 0.8286 0.117 Uiso 1 1 calc R . .
H14 H 1.4071 0.7995 0.8315 0.117 Uiso 1 1 calc R . .
C63 C 1.3637(2) 0.7871(4) 0.7470(3) 0.105(2) Uani 1 1 d . . .
H15 H 1.3308 0.7738 0.7287 0.126 Uiso 1 1 calc R . .
H16 H 1.3829 0.7522 0.7311 0.126 Uiso 1 1 calc R . .
C64 C 1.3474(3) 0.9318(4) 0.7475(3) 0.144(3) Uani 1 1 d . . .
H17 H 1.3151 0.9321 0.7221 0.216 Uiso 1 1 calc R . .
H18 H 1.3621 0.9788 0.7423 0.216 Uiso 1 1 calc R . .
H19 H 1.3486 0.9253 0.7912 0.216 Uiso 1 1 calc R . .
C65 C 1.3807(3) 0.6890(3) 0.9010(3) 0.118(3) Uani 1 1 d . . .
H20 H 1.4118 0.7075 0.9216 0.177 Uiso 1 1 calc R . .
H21 H 1.3788 0.6364 0.9107 0.177 Uiso 1 1 calc R . .
H22 H 1.3579 0.7168 0.9158 0.177 Uiso 1 1 calc R . .
C66 C 0.75683(19) 0.7827(2) 0.9838(3) 0.0752(17) Uani 1 1 d . . .
H25 H 0.7414 0.8271 0.9946 0.090 Uiso 1 1 calc R . .
H26 H 0.7906 0.7901 1.0008 0.090 Uiso 1 1 calc R . .
C67 C 0.76231(18) 0.8440(3) 0.8851(3) 0.0769(17) Uani 1 1 d . . .
H27 H 0.7494 0.8897 0.8968 0.115 Uiso 1 1 calc R . .
H28 H 0.7519 0.8381 0.8399 0.115 Uiso 1 1 calc R . .
H29 H 0.7962 0.8464 0.8988 0.115 Uiso 1 1 calc R . .
C68 C 0.7461(2) 0.7790(3) 0.9153(3) 0.092(2) Uani 1 1 d . . .
H23 H 0.7122 0.7744 0.8979 0.110 Uiso 1 1 calc R . .
H24 H 0.7603 0.7336 0.9042 0.110 Uiso 1 1 calc R . .
C69 C 0.9974(5) 0.7391(4) 0.7508(11) 0.129(5) Uani 0.50 1 d PGU A -1
H30 H 0.9918 0.7909 0.7502 0.155 Uiso 0.50 1 calc PR A -1
C70 C 0.9615(3) 0.6897(5) 0.7481(8) 0.059(4) Uani 0.50 1 d PGU A -1
H31 H 0.9314 0.7076 0.7456 0.071 Uiso 0.50 1 calc PR A -1
C71 C 0.9697(3) 0.6140(4) 0.7489(7) 0.080(5) Uani 0.50 1 d PGU A -1
C72 C 1.0138(3) 0.5877(4) 0.7525(7) 0.089(6) Uani 0.50 1 d PGU A -1
H32 H 1.0194 0.5360 0.7530 0.106 Uiso 0.50 1 calc PR A -1
C73 C 1.0496(3) 0.6372(7) 0.7552(5) 0.104(7) Uani 0.50 1 d PGU A -1
H33 H 1.0798 0.6192 0.7576 0.125 Uiso 0.50 1 calc PR A -1
C74 C 1.0414(4) 0.7129(6) 0.7544(9) 0.127(7) Uani 0.50 1 d PGU A -1
H34 H 1.0660 0.7467 0.7562 0.152 Uiso 0.50 1 calc PR A -1
C75 C 0.9360(5) 0.5602(8) 0.7449(6) 0.126(6) Uani 0.50 1 d PU A -1
H35 H 0.9407 0.5199 0.7181 0.189 Uiso 0.50 1 calc PR A -1
H36 H 0.9053 0.5819 0.7274 0.189 Uiso 0.50 1 calc PR A -1
H37 H 0.9384 0.5407 0.7864 0.189 Uiso 0.50 1 calc PR A -1

loop_
_atom_site_aniso_label
_atom_site_aniso_U_11
_atom_site_aniso_U_22
_atom_site_aniso_U_33
_atom_site_aniso_U_23
_atom_site_aniso_U_13
_atom_site_aniso_U_12
C1 0.038(2) 0.031(3) 0.040(3) -0.001(2) 0.014(2) 0.000(2)
C2 0.046(3) 0.030(3) 0.047(3) -0.005(2) 0.018(2) -0.004(2)
C3 0.035(2) 0.035(3) 0.042(3) -0.003(2) 0.009(2) 0.003(2)
C4 0.040(3) 0.027(3) 0.039(3) 0.000(2) 0.008(2) 0.006(2)
C5 0.048(3) 0.031(3) 0.037(3) 0.001(2) 0.013(2) 0.001(2)
C6 0.047(3) 0.028(3) 0.039(3) 0.001(2) 0.011(2) 0.001(2)
C7 0.048(3) 0.035(3) 0.052(3) 0.000(2) 0.015(2) -0.004(2)
C8 0.049(3) 0.034(3) 0.056(3) -0.003(2) 0.020(2) 0.002(2)
C9 0.047(3) 0.027(3) 0.042(3) -0.003(2) 0.011(2) -0.003(2)
C10 0.045(3) 0.027(3) 0.040(3) -0.001(2) 0.010(2) -0.001(2)
C11 0.045(3) 0.028(3) 0.039(3) -0.002(2) 0.013(2) -0.002(2)
C12 0.038(3) 0.030(3) 0.044(3) 0.001(2) 0.015(2) 0.000(2)
C13 0.039(3) 0.036(3) 0.037(3) 0.003(2) 0.012(2) 0.004(2)
C14 0.043(3) 0.031(3) 0.035(2) 0.002(2) 0.007(2) -0.003(2)
C15 0.043(3) 0.030(3) 0.033(2) 0.0004(19) 0.013(2) -0.001(2)
C16 0.041(3) 0.032(3) 0.037(2) -0.004(2) 0.013(2) -0.001(2)
C17 0.037(3) 0.038(3) 0.044(3) 0.001(2) 0.013(2) 0.002(2)
C18 0.044(3) 0.038(3) 0.041(3) 0.001(2) 0.012(2) 0.005(2)
C19 0.041(3) 0.032(3) 0.038(3) -0.008(2) 0.009(2) -0.001(2)
C20 0.044(3) 0.029(3) 0.036(2) 0.002(2) 0.009(2) 0.001(2)
C21 0.038(3) 0.033(3) 0.039(3) 0.001(2) 0.011(2) -0.003(2)
C22 0.041(3) 0.034(3) 0.036(2) 0.002(2) 0.013(2) 0.000(2)
C23 0.043(3) 0.029(3) 0.035(2) -0.0018(19) 0.013(2) -0.001(2)
C24 0.044(3) 0.032(3) 0.032(2) -0.0016(19) 0.008(2) 0.001(2)
C25 0.039(2) 0.032(3) 0.031(2) -0.0048(19) 0.0085(19) -0.004(2)
C26 0.040(3) 0.027(3) 0.048(3) 0.004(2) 0.007(2) 0.000(2)
C27 0.047(3) 0.039(3) 0.050(3) -0.003(2) 0.017(2) -0.001(2)
C28 0.046(3) 0.035(3) 0.082(4) -0.008(3) 0.029(3) 0.004(2)
C29 0.042(3) 0.038(3) 0.077(4) 0.012(3) 0.008(3) 0.007(2)
C30 0.051(3) 0.041(3) 0.054(3) 0.008(2) 0.007(3) -0.002(2)
C31 0.046(3) 0.027(3) 0.054(3) 0.000(2) 0.017(2) -0.001(2)
C32 0.043(3) 0.031(3) 0.053(3) -0.005(2) 0.018(2) 0.000(2)
C33 0.055(3) 0.034(3) 0.050(3) -0.002(2) 0.022(2) 0.006(2)
C34 0.062(3) 0.036(3) 0.066(4) 0.005(3) 0.033(3) -0.001(3)
C35 0.053(3) 0.035(3) 0.081(4) -0.013(3) 0.030(3) -0.013(2)
C36 0.044(3) 0.048(3) 0.061(3) -0.015(3) 0.014(3) -0.008(2)
C37 0.057(3) 0.041(3) 0.050(3) -0.003(2) 0.019(3) -0.007(2)
C38 0.037(3) 0.034(3) 0.039(3) 0.000(2) 0.008(2) 0.002(2)
C39 0.045(3) 0.037(3) 0.043(3) -0.001(2) 0.015(2) 0.003(2)
C40 0.046(3) 0.032(3) 0.045(3) -0.001(2) 0.008(2) -0.006(2)
C41 0.034(3) 0.037(3) 0.057(3) 0.006(2) 0.011(2) -0.005(2)
C42 0.038(3) 0.040(3) 0.050(3) 0.005(2) 0.018(2) 0.001(2)
C43 0.044(3) 0.030(3) 0.044(3) 0.000(2) 0.005(2) -0.006(2)
C44 0.036(3) 0.029(3) 0.043(3) 0.000(2) 0.013(2) -0.004(2)
C45 0.040(3) 0.038(3) 0.045(3) 0.001(2) 0.011(2) -0.006(2)
C46 0.048(3) 0.027(3) 0.056(3) 0.002(2) 0.023(2) 0.003(2)
C47 0.048(3) 0.029(3) 0.053(3) -0.005(2) 0.022(2) -0.007(2)
C48 0.043(3) 0.034(3) 0.047(3) -0.006(2) 0.015(2) -0.006(2)
C49 0.044(3) 0.029(3) 0.044(3) 0.004(2) 0.013(2) 0.002(2)
C50 0.041(3) 0.031(3) 0.036(2) -0.001(2) 0.010(2) -0.004(2)
C51 0.043(3) 0.027(3) 0.040(3) -0.003(2) 0.012(2) 0.001(2)
C52 0.042(3) 0.041(3) 0.039(3) -0.004(2) 0.015(2) -0.007(2)
C53 0.050(3) 0.029(3) 0.038(3) 0.001(2) 0.010(2) -0.006(2)
C54 0.041(3) 0.026(3) 0.039(3) -0.0009(19) 0.006(2) 0.002(2)
C55 0.038(3) 0.030(3) 0.041(3) -0.004(2) 0.009(2) -0.006(2)
N1 0.040(2) 0.028(2) 0.044(2) -0.0002(17) 0.0111(17) -0.0029(17)
N2 0.046(2) 0.026(2) 0.049(2) 0.0016(17) 0.0135(18) -0.0040(18)
N3 0.040(2) 0.028(2) 0.042(2) 0.0021(17) 0.0108(17) 0.0000(17)
N4 0.045(2) 0.031(2) 0.042(2) -0.0007(17) 0.0141(17) -0.0037(18)
N5 0.045(2) 0.027(2) 0.041(2) -0.0008(16) 0.0139(17) -0.0045(17)
F1 0.0614(18) 0.0547(18) 0.0554(17) -0.0092(14) 0.0201(14) 0.0027(14)
F2 0.0670(19) 0.0572(19) 0.098(2) -0.0015(17) 0.0397(17) 0.0176(15)
F3 0.0541(18) 0.063(2) 0.102(2) 0.0167(17) 0.0150(17) 0.0163(15)
F4 0.0593(17) 0.0545(18) 0.0628(19) 0.0106(14) 0.0025(15) -0.0030(14)
F5 0.0596(17) 0.0423(16) 0.0504(16) -0.0022(13) 0.0136(13) -0.0002(13)
F6 0.0609(17) 0.0456(17) 0.0514(16) 0.0072(13) 0.0177(14) 0.0026(13)
F7 0.081(2) 0.0492(18) 0.086(2) 0.0133(16) 0.0460(17) -0.0022(15)
F8 0.0660(19) 0.0510(19) 0.113(2) -0.0157(17) 0.0429(18) -0.0239(15)
F9 0.0579(18) 0.070(2) 0.079(2) -0.0155(16) 0.0115(16) -0.0180(15)
F10 0.0615(17) 0.0542(18) 0.0505(17) -0.0018(14) 0.0083(14) -0.0081(14)
F11 0.0494(15) 0.0447(16) 0.0467(15) -0.0034(12) 0.0159(13) -0.0029(12)
F12 0.0494(16) 0.0492(17) 0.0604(17) -0.0080(13) 0.0125(13) -0.0140(13)
F13 0.0461(16) 0.0478(17) 0.0723(18) -0.0019(13) 0.0243(14) -0.0126(13)
F14 0.0541(16) 0.0528(17) 0.0520(16) 0.0008(13) 0.0249(13) -0.0001(13)
F15 0.0464(15) 0.0439(16) 0.0447(15) -0.0063(12) 0.0154(12) -0.0060(12)
F16 0.0474(15) 0.0346(15) 0.0581(16) 0.0018(12) 0.0060(13) 0.0024(12)
F17 0.0554(17) 0.0370(16) 0.0666(18) 0.0010(13) 0.0175(14) 0.0073(13)
F18 0.0611(17) 0.0315(15) 0.0757(19) -0.0127(13) 0.0261(15) -0.0034(13)
F19 0.0500(16) 0.0398(16) 0.0574(16) -0.0125(12) 0.0151(13) -0.0080(12)
F20 0.0443(15) 0.0363(15) 0.0494(15) -0.0006(12) 0.0100(12) 0.0018(12)
F21 0.0458(15) 0.0370(15) 0.0541(16) 0.0011(12) 0.0188(12) 0.0014(12)
F22 0.0452(15) 0.0421(16) 0.0529(16) -0.0038(12) 0.0179(12) -0.0085(12)
F23 0.0513(15) 0.0296(14) 0.0510(15) 0.0020(12) 0.0169(12) -0.0061(12)
F24 0.0483(15) 0.0335(15) 0.0509(15) 0.0041(12) 0.0163(12) 0.0001(12)
P1 0.0412(7) 0.0289(7) 0.0435(7) -0.0012(5) 0.0125(5) -0.0019(5)
B1 0.065(4) 0.042(4) 0.040(3) 0.001(3) 0.015(3) 0.006(3)
C60 0.115(5) 0.044(4) 0.090(5) -0.006(3) 0.055(4) 0.003(3)
C61 0.090(4) 0.085(5) 0.070(4) 0.015(4) 0.032(3) 0.029(4)
C62 0.053(4) 0.167(7) 0.078(5) -0.030(5) 0.025(3) 0.009(4)
C63 0.067(4) 0.158(7) 0.082(5) -0.031(5) 0.009(4) 0.028(4)
C64 0.242(9) 0.126(6) 0.066(5) 0.018(4) 0.046(5) 0.087(6)
C65 0.184(8) 0.074(5) 0.107(6) 0.003(4) 0.059(6) 0.021(5)
C66 0.074(4) 0.070(4) 0.077(4) 0.003(3) 0.014(3) -0.015(3)
C67 0.073(4) 0.075(4) 0.091(4) 0.012(3) 0.036(3) -0.012(3)
C68 0.105(5) 0.086(5) 0.083(5) 0.010(4) 0.025(4) -0.026(4)
C69 0.094(8) 0.266(13) 0.029(5) 0.004(16) 0.018(7) -0.100(14)
C70 0.074(9) 0.054(8) 0.051(9) 0.000(7) 0.018(7) -0.036(6)
C71 0.036(10) 0.159(13) 0.047(8) 0.001(11) 0.017(7) -0.021(10)
C72 0.062(15) 0.163(11) 0.037(6) 0.015(10) 0.009(11) 0.026(8)
C73 0.059(10) 0.212(18) 0.045(8) -0.012(13) 0.020(8) -0.016(13)
C74 0.144(14) 0.204(16) 0.029(8) -0.016(12) 0.019(11) -0.068(14)
C75 0.164(16) 0.157(14) 0.057(8) 0.018(10) 0.030(10) 0.064(13)

loop_
_atom_type_symbol
_atom_type_description
_atom_type_scat_dispersion_real
_atom_type_scat_dispersion_imag
_atom_type_scat_source
C C 0.0181 0.0091 'International Tables Vol C Tables 4.2.6.8 and 6.1.1.4'
H H 0.0000 0.0000 'International Tables Vol C Tables 4.2.6.8 and 6.1.1.4'
N N 0.0311 0.0180 'International Tables Vol C Tables 4.2.6.8 and 6.1.1.4'
F F 0.0727 0.0534 'International Tables Vol C Tables 4.2.6.8 and 6.1.1.4'
P P 0.2955 0.4335 'International Tables Vol C Tables 4.2.6.8 and 6.1.1.4'
B B 0.0090 0.0039 'International Tables Vol C Tables 4.2.6.8 and 6.1.1.4'

loop_
_geom_angle_atom_site_label_1
_geom_angle_atom_site_label_2
_geom_angle_atom_site_label_3
_geom_angle
_geom_angle_site_symmetry_1
_geom_angle_site_symmetry_3
C2 C1 N1 106.9(4) . .
C2 C1 C25 123.9(4) . .
N1 C1 C25 128.9(4) . .
C1 C2 C3 109.0(4) . .
C1 C2 H1 125.5 . .
C3 C2 H1 125.5 . .
C4 C3 C2 108.7(4) . .
C4 C3 H2 125.7 . .
C2 C3 H2 125.7 . .
C3 C4 N1 108.4(3) . .
C3 C4 C5 129.2(4) . .
N1 C4 C5 122.1(4) . .
C6 C5 C26 120.4(4) . .
C6 C5 C4 121.6(4) . .
C26 C5 C4 118.0(4) . .
C5 C6 N2 120.6(4) . .
C5 C6 C7 131.1(4) . .
N2 C6 C7 108.3(4) . .
C6 C7 C8 103.2(3) . .
C6 C7 H3 111.1 . .
C8 C7 H3 111.1 . .
C6 C7 H4 111.1 . .
C8 C7 H4 111.1 . .
H3 C7 H4 109.1 . .
C9 C8 C7 105.8(3) . .
C9 C8 H5 110.6 . .
C7 C8 H5 110.6 . .
C9 C8 H6 110.6 . .
C7 C8 H6 110.6 . .
H5 C8 H6 108.7 . .
C10 C9 N2 122.0(4) . .
C10 C9 C8 129.8(4) . .
N2 C9 C8 108.0(4) . .
C9 C10 C11 119.5(4) . .
C9 C10 C32 120.8(4) . .
C11 C10 C32 119.5(4) . .
N3 C11 C12 112.1(4) . .
N3 C11 C10 122.5(4) . .
C12 C11 C10 125.3(4) . .
C13 C12 C11 106.5(4) . .
C13 C12 P1 132.3(3) . .
C11 C12 P1 120.2(3) . .
C12 C13 C23 129.7(4) . .
C12 C13 C14 104.8(4) . .
C23 C13 C14 125.4(4) . .
N3 C14 C15 117.5(4) . .
N3 C14 C13 109.4(4) . .
C15 C14 C13 133.1(4) . .
C16 C15 C14 128.0(4) . .
C16 C15 C38 115.8(4) . .
C14 C15 C38 116.2(4) . .
C15 C16 N4 120.4(4) . .
C15 C16 C17 136.2(4) . .
N4 C16 C17 103.4(3) . .
C18 C17 C16 109.9(4) . .
C18 C17 H7 125.0 . .
C16 C17 H7 125.0 . .
C17 C18 C19 108.8(4) . .
C17 C18 H8 125.6 . .
C19 C18 H8 125.6 . .
N4 C19 C18 104.2(4) . .
N4 C19 C20 107.5(4) . .
C18 C19 C20 148.1(4) . .
C21 C20 C19 104.8(3) . .
C21 C20 C44 132.3(4) . .
C19 C20 C44 121.7(4) . .
C22 C21 N5 103.1(3) . .
C22 C21 C20 109.1(4) . .
N5 C21 C20 147.6(4) . .
N4 C22 C23 135.4(4) . .
N4 C22 C21 108.0(4) . .
C23 C22 C21 116.5(4) . .
C22 C23 C13 121.8(4) . .
C22 C23 C24 102.7(4) . .
C13 C23 C24 135.5(4) . .
C25 C24 N5 109.8(4) . .
C25 C24 C23 142.7(4) . .
N5 C24 C23 107.5(4) . .
C24 C25 C1 132.7(4) . .
C24 C25 C50 104.7(4) . .
C1 C25 C50 121.7(4) . .
C31 C26 C27 115.2(4) . .
C31 C26 C5 122.4(4) . .
C27 C26 C5 122.3(4) . .
F1 C27 C28 118.5(4) . .
F1 C27 C26 118.6(4) . .
C28 C27 C26 122.8(5) . .
F2 C28 C27 120.6(5) . .
F2 C28 C29 119.3(5) . .
C27 C28 C29 120.1(5) . .
F3 C29 C30 121.1(5) . .
F3 C29 C28 120.3(5) . .
C30 C29 C28 118.6(5) . .
F4 C30 C31 120.7(5) . .
F4 C30 C29 118.7(4) . .
C31 C30 C29 120.6(5) . .
F5 C31 C30 118.0(4) . .
F5 C31 C26 119.3(4) . .
C30 C31 C26 122.7(4) . .
C33 C32 C37 115.0(4) . .
C33 C32 C10 124.6(4) . .
C37 C32 C10 120.4(4) . .
F6 C33 C34 117.7(4) . .
F6 C33 C32 119.3(4) . .
C34 C33 C32 123.0(5) . .
F7 C34 C35 120.5(5) . .
F7 C34 C33 119.9(5) . .
C35 C34 C33 119.6(5) . .
F8 C35 C34 119.4(5) . .
F8 C35 C36 120.7(5) . .
C34 C35 C36 120.0(5) . .
F9 C36 C37 121.6(5) . .
F9 C36 C35 119.2(4) . .
C37 C36 C35 119.1(5) . .
F10 C37 C36 118.3(5) . .
F10 C37 C32 118.5(4) . .
C36 C37 C32 123.2(5) . .
C39 C38 C43 116.5(4) . .
C39 C38 C15 122.3(4) . .
C43 C38 C15 121.3(4) . .
F11 C39 C40 116.8(4) . .
F11 C39 C38 120.4(4) . .
C40 C39 C38 122.7(4) . .
F12 C40 C39 120.9(4) . .
F12 C40 C41 119.9(4) . .
C39 C40 C41 119.2(4) . .
F13 C41 C42 120.8(4) . .
F13 C41 C40 120.0(4) . .
C42 C41 C40 119.2(4) . .
F14 C42 C41 119.2(4) . .
F14 C42 C43 120.2(4) . .
C41 C42 C43 120.6(4) . .
F15 C43 C42 118.6(4) . .
F15 C43 C38 119.5(4) . .
C42 C43 C38 121.8(4) . .
C49 C44 C45 115.8(4) . .
C49 C44 C20 121.1(4) . .
C45 C44 C20 122.6(4) . .
F16 C45 C46 117.2(4) . .
F16 C45 C44 120.3(4) . .
C46 C45 C44 122.5(4) . .
F17 C46 C47 120.7(4) . .
F17 C46 C45 120.1(4) . .
C47 C46 C45 119.2(4) . .
F18 C47 C46 119.4(4) . .
F18 C47 C48 120.8(4) . .
C46 C47 C48 119.9(4) . .
F19 C48 C47 119.2(4) . .
F19 C48 C49 121.1(4) . .
C47 C48 C49 119.7(4) . .
F20 C49 C48 117.8(4) . .
F20 C49 C44 119.2(4) . .
C48 C49 C44 122.8(4) . .
C51 C50 C55 116.6(4) . .
C51 C50 C25 134.1(4) . .
C55 C50 C25 108.9(4) . .
F21 C51 C52 116.5(4) . .
F21 C51 C50 122.8(4) . .
C52 C51 C50 120.6(4) . .
F22 C52 C51 119.6(4) . .
F22 C52 C53 119.8(4) . .
C51 C52 C53 120.6(4) . .
F23 C53 C54 120.3(4) . .
F23 C53 C52 119.0(4) . .
C54 C53 C52 120.5(4) . .
C53 C54 F24 119.8(4) . .
C53 C54 C55 119.7(4) . .
F24 C54 C55 120.3(4) . .
C54 C55 N5 130.9(4) . .
C54 C55 C50 121.9(4) . .
N5 C55 C50 106.9(4) . .
C1 N1 C4 107.0(3) . .
C1 N1 P1 128.1(3) . .
C4 N1 P1 122.4(3) . .
C9 N2 C6 109.8(3) . .
C9 N2 P1 126.2(3) . .
C6 N2 P1 123.6(3) . .
C11 N3 C14 107.2(3) . .
C22 N4 C19 110.4(4) . .
C22 N4 C16 135.5(4) . .
C19 N4 C16 113.6(4) . .
C55 N5 C21 141.0(4) . .
C55 N5 C24 109.1(3) . .
C21 N5 C24 109.9(3) . .
N2 P1 N1 98.51(17) . .
N2 P1 C12 97.18(19) . .
N1 P1 C12 112.96(18) . .
N2 P1 B1 116.5(2) . .
N1 P1 B1 111.4(2) . .
C12 P1 B1 117.9(2) . .
P1 B1 H1A 109.5 . .
P1 B1 H1B 109.5 . .
H1A B1 H1B 109.5 . .
P1 B1 H1C 109.5 . .
H1A B1 H1C 109.5 . .
H1B B1 H1C 109.5 . .
C65 C60 C62 113.3(5) . .
C65 C60 H9 108.9 . .
C62 C60 H9 108.9 . .
C65 C60 H10 108.9 . .
C62 C60 H10 108.9 . .
H9 C60 H10 107.7 . .
C64 C61 C63 118.9(5) . .
C64 C61 H11 107.6 . .
C63 C61 H11 107.6 . .
C64 C61 H12 107.6 . .
C63 C61 H12 107.6 . .
H11 C61 H12 107.0 . .
C63 C62 C60 110.4(6) . .
C63 C62 H13 109.6 . .
C60 C62 H13 109.6 . .
C63 C62 H14 109.6 . .
C60 C62 H14 109.6 . .
H13 C62 H14 108.1 . .
C62 C63 C61 109.8(6) . .
C62 C63 H15 109.7 . .
C61 C63 H15 109.7 . .
C62 C63 H16 109.7 . .
C61 C63 H16 109.7 . .
H15 C63 H16 108.2 . .
C61 C64 H17 109.5 . .
C61 C64 H18 109.5 . .
H17 C64 H18 109.5 . .
C61 C64 H19 109.5 . .
H17 C64 H19 109.5 . .
H18 C64 H19 109.5 . .
C60 C65 H20 109.5 . .
C60 C65 H21 109.5 . .
H20 C65 H21 109.5 . .
C60 C65 H22 109.5 . .
H20 C65 H22 109.5 . .
H21 C65 H22 109.5 . .
C68 C66 C66 117.2(6) . 7_667
C68 C66 H25 108.0 . .
C66 C66 H25 108.0 7_667 .
C68 C66 H26 108.0 . .
C66 C66 H26 108.0 7_667 .
H25 C66 H26 107.2 . .
C68 C67 H27 109.5 . .
C68 C67 H28 109.5 . .
H27 C67 H28 109.5 . .
C68 C67 H29 109.5 . .
H27 C67 H29 109.5 . .
H28 C67 H29 109.5 . .
C66 C68 C67 115.5(5) . .
C66 C68 H23 108.4 . .
C67 C68 H23 108.4 . .
C66 C68 H24 108.4 . .
C67 C68 H24 108.4 . .
H23 C68 H24 107.5 . .
C70 C69 C74 120.0 . .
C70 C69 H30 120.0 . .
C74 C69 H30 120.0 . .
C69 C70 C71 120.0 . .
C69 C70 H31 120.0 . .
C71 C70 H31 120.0 . .
C72 C71 C70 120.0 . .
C72 C71 C75 115.6(9) . .
C70 C71 C75 124.4(9) . .
C71 C72 C73 120.0 . .
C71 C72 H32 120.0 . .
C73 C72 H32 120.0 . .
C74 C73 C72 120.0 . .
C74 C73 H33 120.0 . .
C72 C73 H33 120.0 . .
C73 C74 C69 120.0 . .
C73 C74 H34 120.0 . .
C69 C74 H34 120.0 . .

loop_
_geom_bond_atom_site_label_1
_geom_bond_atom_site_label_2
_geom_bond_distance
_geom_bond_site_symmetry_2
C1 C2 1.386(5) .
C1 N1 1.413(4) .
C1 C25 1.443(5) .
C2 C3 1.390(5) .
C2 H1 0.9500 .
C3 C4 1.356(5) .
C3 H2 0.9500 .
C4 N1 1.417(4) .
C4 C5 1.470(5) .
C5 C6 1.343(5) .
C5 C26 1.469(5) .
C6 N2 1.423(5) .
C6 C7 1.496(5) .
C7 C8 1.544(5) .
C7 H3 0.9900 .
C7 H4 0.9900 .
C8 C9 1.503(5) .
C8 H5 0.9900 .
C8 H6 0.9900 .
C9 C10 1.353(5) .
C9 N2 1.415(5) .
C10 C11 1.440(5) .
C10 C32 1.485(5) .
C11 N3 1.347(5) .
C11 C12 1.423(5) .
C12 C13 1.386(5) .
C12 P1 1.764(4) .
C13 C23 1.402(5) .
C13 C14 1.492(5) .
C14 N3 1.355(4) .
C14 C15 1.427(5) .
C15 C16 1.387(5) .
C15 C38 1.494(5) .
C16 N4 1.396(5) .
C16 C17 1.421(5) .
C17 C18 1.375(5) .
C17 H7 0.9500 .
C18 C19 1.431(5) .
C18 H8 0.9500 .
C19 N4 1.375(5) .
C19 C20 1.451(5) .
C20 C21 1.410(5) .
C20 C44 1.466(5) .
C21 C22 1.398(5) .
C21 N5 1.405(5) .
C22 N4 1.354(5) .
C22 C23 1.362(5) .
C23 C24 1.466(5) .
C24 C25 1.389(5) .
C24 N5 1.424(5) .
C25 C50 1.467(5) .
C26 C31 1.390(5) .
C26 C27 1.404(5) .
C27 F1 1.341(5) .
C27 C28 1.363(6) .
C28 F2 1.344(5) .
C28 C29 1.388(6) .
C29 F3 1.329(5) .
C29 C30 1.377(6) .
C30 F4 1.351(5) .
C30 C31 1.368(5) .
C31 F5 1.350(4) .
C32 C33 1.383(6) .
C32 C37 1.400(6) .
C33 F6 1.358(5) .
C33 C34 1.369(6) .
C34 F7 1.350(5) .
C34 C35 1.364(6) .
C35 F8 1.350(5) .
C35 C36 1.382(6) .
C36 F9 1.349(5) .
C36 C37 1.356(6) .
C37 F10 1.348(5) .
C38 C39 1.382(5) .
C38 C43 1.389(5) .
C39 F11 1.350(4) .
C39 C40 1.372(5) .
C40 F12 1.335(4) .
C40 C41 1.395(6) .
C41 F13 1.333(4) .
C41 C42 1.365(5) .
C42 F14 1.361(4) .
C42 C43 1.372(5) .
C43 F15 1.349(4) .
C44 C49 1.379(5) .
C44 C45 1.386(5) .
C45 F16 1.357(4) .
C45 C46 1.386(5) .
C46 F17 1.350(4) .
C46 C47 1.369(6) .
C47 F18 1.344(4) .
C47 C48 1.369(5) .
C48 F19 1.344(4) .
C48 C49 1.373(5) .
C49 F20 1.346(4) .
C50 C51 1.403(5) .
C50 C55 1.424(5) .
C51 F21 1.344(4) .
C51 C52 1.377(5) .
C52 F22 1.347(4) .
C52 C53 1.387(5) .
C53 F23 1.351(4) .
C53 C54 1.359(5) .
C54 F24 1.360(4) .
C54 C55 1.372(5) .
C55 N5 1.381(5) .
N1 P1 1.713(3) .
N2 P1 1.690(3) .
P1 B1 1.853(5) .
B1 H1A 0.9800 .
B1 H1B 0.9800 .
B1 H1C 0.9800 .
C60 C65 1.476(7) .
C60 C62 1.588(7) .
C60 H9 0.9900 .
C60 H10 0.9900 .
C61 C64 1.490(7) .
C61 C63 1.601(7) .
C61 H11 0.9900 .
C61 H12 0.9900 .
C62 C63 1.428(7) .
C62 H13 0.9900 .
C62 H14 0.9900 .
C63 H15 0.9900 .
C63 H16 0.9900 .
C64 H17 0.9800 .
C64 H18 0.9800 .
C64 H19 0.9800 .
C65 H20 0.9800 .
C65 H21 0.9800 .
C65 H22 0.9800 .
C66 C68 1.482(7) .
C66 C66 1.505(8) 7_667
C66 H25 0.9900 .
C66 H26 0.9900 .
C67 C68 1.505(6) .
C67 H27 0.9800 .
C67 H28 0.9800 .
C67 H29 0.9800 .
C68 H23 0.9900 .
C68 H24 0.9900 .
C69 C70 1.3900 .
C69 C74 1.3900 .
C69 H30 0.9500 .
C70 C71 1.3900 .
C70 H31 0.9500 .
C71 C72 1.3900 .
C71 C75 1.390(17) .
C72 C73 1.3900 .
C72 H32 0.9500 .
C73 C74 1.3900 .
C73 H33 0.9500 .
C74 H34 0.9500 .
C75 H35 0.9800 .
C75 H36 0.9800 .
C75 H37 0.9800 .

loop_
_geom_torsion_atom_site_label_1
_geom_torsion_atom_site_label_2
_geom_torsion_atom_site_label_3
_geom_torsion_atom_site_label_4
_geom_torsion
_geom_torsion_site_symmetry_1
N1 C1 C2 C3 -3.0(5) .
C25 C1 C2 C3 -177.5(4) .
C1 C2 C3 C4 1.1(5) .
C2 C3 C4 N1 1.3(5) .
C2 C3 C4 C5 -172.5(4) .
C3 C4 C5 C6 -179.1(4) .
N1 C4 C5 C6 7.8(6) .
C3 C4 C5 C26 1.1(7) .
N1 C4 C5 C26 -171.9(4) .
C26 C5 C6 N2 -176.9(4) .
C4 C5 C6 N2 3.4(6) .
C26 C5 C6 C7 -0.5(7) .
C4 C5 C6 C7 179.8(4) .
C5 C6 C7 C8 -154.9(5) .
N2 C6 C7 C8 21.8(4) .
C6 C7 C8 C9 -14.1(5) .
C7 C8 C9 C10 177.8(4) .
C7 C8 C9 N2 1.9(5) .
N2 C9 C10 C11 3.5(6) .
C8 C9 C10 C11 -171.9(4) .
N2 C9 C10 C32 179.3(4) .
C8 C9 C10 C32 4.0(7) .
C9 C10 C11 N3 170.0(4) .
C32 C10 C11 N3 -5.9(6) .
C9 C10 C11 C12 -7.6(6) .
C32 C10 C11 C12 176.5(4) .
N3 C11 C12 C13 -0.3(5) .
C10 C11 C12 C13 177.5(4) .
N3 C11 C12 P1 170.0(3) .
C10 C11 C12 P1 -12.3(6) .
C11 C12 C13 C23 -175.4(4) .
P1 C12 C13 C23 16.0(7) .
C11 C12 C13 C14 1.5(4) .
P1 C12 C13 C14 -167.1(3) .
C12 C13 C14 N3 -2.3(5) .
C23 C13 C14 N3 174.7(4) .
C12 C13 C14 C15 179.0(4) .
C23 C13 C14 C15 -4.0(8) .
N3 C14 C15 C16 179.3(4) .
C13 C14 C15 C16 -2.0(8) .
N3 C14 C15 C38 -0.8(5) .
C13 C14 C15 C38 177.8(4) .
C14 C15 C16 N4 1.8(6) .
C38 C15 C16 N4 -178.0(4) .
C14 C15 C16 C17 178.8(4) .
C38 C15 C16 C17 -1.1(7) .
C15 C16 C17 C18 -175.3(4) .
N4 C16 C17 C18 2.0(4) .
C16 C17 C18 C19 -0.1(5) .
C17 C18 C19 N4 -1.9(4) .
C17 C18 C19 C20 172.5(6) .
N4 C19 C20 C21 -2.6(4) .
C18 C19 C20 C21 -176.9(6) .
N4 C19 C20 C44 166.3(3) .
C18 C19 C20 C44 -8.0(10) .
C19 C20 C21 C22 4.0(5) .
C44 C20 C21 C22 -163.1(4) .
C19 C20 C21 N5 177.7(6) .
C44 C20 C21 N5 10.5(10) .
N5 C21 C22 N4 179.4(3) .
C20 C21 C22 N4 -4.1(5) .
N5 C21 C22 C23 -2.6(5) .
C20 C21 C22 C23 173.9(4) .
N4 C22 C23 C13 -3.2(8) .
C21 C22 C23 C13 179.5(4) .
N4 C22 C23 C24 176.3(5) .
C21 C22 C23 C24 -1.0(5) .
C12 C13 C23 C22 -176.8(4) .
C14 C13 C23 C22 7.0(6) .
C12 C13 C23 C24 3.9(8) .
C14 C13 C23 C24 -172.4(4) .
C22 C23 C24 C25 -173.4(5) .
C13 C23 C24 C25 6.0(9) .
C22 C23 C24 N5 4.2(4) .
C13 C23 C24 N5 -176.4(4) .
N5 C24 C25 C1 -161.2(4) .
C23 C24 C25 C1 16.3(9) .
N5 C24 C25 C50 7.7(4) .
C23 C24 C25 C50 -174.8(5) .
C2 C1 C25 C24 142.4(5) .
N1 C1 C25 C24 -30.9(7) .
C2 C1 C25 C50 -25.0(6) .
N1 C1 C25 C50 161.7(4) .
C6 C5 C26 C31 114.2(5) .
C4 C5 C26 C31 -66.0(5) .
C6 C5 C26 C27 -62.2(6) .
C4 C5 C26 C27 117.5(4) .
C31 C26 C27 F1 178.6(4) .
C5 C26 C27 F1 -4.8(6) .
C31 C26 C27 C28 0.7(6) .
C5 C26 C27 C28 177.4(4) .
F1 C27 C28 F2 1.5(6) .
C26 C27 C28 F2 179.3(4) .
F1 C27 C28 C29 -179.0(4) .
C26 C27 C28 C29 -1.2(7) .
F2 C28 C29 F3 0.3(7) .
C27 C28 C29 F3 -179.2(4) .
F2 C28 C29 C30 -178.7(4) .
C27 C28 C29 C30 1.8(7) .
F3 C29 C30 F4 0.8(7) .
C28 C29 C30 F4 179.8(4) .
F3 C29 C30 C31 179.0(4) .
C28 C29 C30 C31 -2.0(7) .
F4 C30 C31 F5 0.6(6) .
C29 C30 C31 F5 -177.5(4) .
F4 C30 C31 C26 179.8(4) .
C29 C30 C31 C26 1.6(7) .
C27 C26 C31 F5 178.2(4) .
C5 C26 C31 F5 1.5(6) .
C27 C26 C31 C30 -1.0(6) .
C5 C26 C31 C30 -177.6(4) .
C9 C10 C32 C33 -62.1(6) .
C11 C10 C32 C33 113.8(5) .
C9 C10 C32 C37 120.4(5) .
C11 C10 C32 C37 -63.7(6) .
C37 C32 C33 F6 176.5(4) .
C10 C32 C33 F6 -1.1(6) .
C37 C32 C33 C34 -2.2(6) .
C10 C32 C33 C34 -179.8(4) .
F6 C33 C34 F7 2.1(6) .
C32 C33 C34 F7 -179.1(4) .
F6 C33 C34 C35 -176.9(4) .
C32 C33 C34 C35 1.8(7) .
F7 C34 C35 F8 0.8(7) .
C33 C34 C35 F8 179.9(4) .
F7 C34 C35 C36 -179.2(4) .
C33 C34 C35 C36 -0.2(7) .
F8 C35 C36 F9 -0.9(7) .
C34 C35 C36 F9 179.1(4) .
F8 C35 C36 C37 179.0(4) .
C34 C35 C36 C37 -1.0(7) .
F9 C36 C37 F10 0.2(7) .
C35 C36 C37 F10 -179.7(4) .
F9 C36 C37 C32 -179.5(4) .
C35 C36 C37 C32 0.5(7) .
C33 C32 C37 F10 -178.7(4) .
C10 C32 C37 F10 -1.0(6) .
C33 C32 C37 C36 1.0(7) .
C10 C32 C37 C36 178.8(4) .
C16 C15 C38 C39 -118.8(4) .
C14 C15 C38 C39 61.3(5) .
C16 C15 C38 C43 61.2(5) .
C14 C15 C38 C43 -118.6(4) .
C43 C38 C39 F11 -176.7(4) .
C15 C38 C39 F11 3.4(6) .
C43 C38 C39 C40 2.3(6) .
C15 C38 C39 C40 -177.6(4) .
F11 C39 C40 F12 -1.3(6) .
C38 C39 C40 F12 179.6(4) .
F11 C39 C40 C41 177.6(4) .
C38 C39 C40 C41 -1.4(7) .
F12 C40 C41 F13 -0.4(6) .
C39 C40 C41 F13 -179.4(4) .
F12 C40 C41 C42 179.1(4) .
C39 C40 C41 C42 0.1(7) .
F13 C41 C42 F14 -0.1(6) .
C40 C41 C42 F14 -179.6(4) .
F13 C41 C42 C43 179.6(4) .
C40 C41 C42 C43 0.1(7) .
F14 C42 C43 F15 -1.7(6) .
C41 C42 C43 F15 178.6(4) .
F14 C42 C43 C38 -179.4(4) .
C41 C42 C43 C38 0.9(7) .
C39 C38 C43 F15 -179.7(3) .
C15 C38 C43 F15 0.2(6) .
C39 C38 C43 C42 -2.1(6) .
C15 C38 C43 C42 177.9(4) .
C21 C20 C44 C49 33.4(7) .
C19 C20 C44 C49 -131.9(4) .
C21 C20 C44 C45 -155.1(4) .
C19 C20 C44 C45 39.5(6) .
C49 C44 C45 F16 -178.4(4) .
C20 C44 C45 F16 9.7(6) .
C49 C44 C45 C46 2.3(6) .
C20 C44 C45 C46 -169.6(4) .
F16 C45 C46 F17 -0.6(6) .
C44 C45 C46 F17 178.7(4) .
F16 C45 C46 C47 178.8(4) .
C44 C45 C46 C47 -1.9(6) .
F17 C46 C47 F18 -0.5(6) .
C45 C46 C47 F18 -179.9(4) .
F17 C46 C47 C48 179.3(4) .
C45 C46 C47 C48 0.0(6) .
F18 C47 C48 F19 -0.5(6) .
C46 C47 C48 F19 179.7(4) .
F18 C47 C48 C49 -178.7(4) .
C46 C47 C48 C49 1.4(6) .
F19 C48 C49 F20 -3.6(6) .
C47 C48 C49 F20 174.7(4) .
F19 C48 C49 C44 -179.2(4) .
C47 C48 C49 C44 -1.0(7) .
C45 C44 C49 F20 -176.4(3) .
C20 C44 C49 F20 -4.4(6) .
C45 C44 C49 C48 -0.8(6) .
C20 C44 C49 C48 171.2(4) .
C24 C25 C50 C51 166.6(5) .
C1 C25 C50 C51 -22.9(7) .
C24 C25 C50 C55 -5.5(4) .
C1 C25 C50 C55 165.0(4) .
C55 C50 C51 F21 175.1(3) .
C25 C50 C51 F21 3.5(7) .
C55 C50 C51 C52 -2.1(6) .
C25 C50 C51 C52 -173.8(4) .
F21 C51 C52 F22 1.4(6) .
C50 C51 C52 F22 178.8(4) .
F21 C51 C52 C53 -176.4(4) .
C50 C51 C52 C53 1.0(6) .
F22 C52 C53 F23 -0.8(6) .
C51 C52 C53 F23 177.1(3) .
F22 C52 C53 C54 -176.8(4) .
C51 C52 C53 C54 1.0(6) .
F23 C53 C54 F24 -1.6(6) .
C52 C53 C54 F24 174.4(3) .
F23 C53 C54 C55 -177.7(3) .
C52 C53 C54 C55 -1.7(6) .
C53 C54 C55 N5 172.8(4) .
F24 C54 C55 N5 -3.3(7) .
C53 C54 C55 C50 0.5(6) .
F24 C54 C55 C50 -175.6(4) .
C51 C50 C55 C54 1.4(6) .
C25 C50 C55 C54 175.1(4) .
C51 C50 C55 N5 -172.5(4) .
C25 C50 C55 N5 1.2(4) .
C2 C1 N1 C4 3.7(4) .
C25 C1 N1 C4 177.9(4) .
C2 C1 N1 P1 165.9(3) .
C25 C1 N1 P1 -19.9(6) .
C3 C4 N1 C1 -3.1(4) .
C5 C4 N1 C1 171.2(4) .
C3 C4 N1 P1 -166.5(3) .
C5 C4 N1 P1 7.8(5) .
C10 C9 N2 C6 -164.1(4) .
C8 C9 N2 C6 12.1(4) .
C10 C9 N2 P1 22.4(6) .
C8 C9 N2 P1 -161.4(3) .
C5 C6 N2 C9 155.2(4) .
C7 C6 N2 C9 -21.9(4) .
C5 C6 N2 P1 -31.1(5) .
C7 C6 N2 P1 151.8(3) .
C12 C11 N3 C14 -1.2(5) .
C10 C11 N3 C14 -179.1(4) .
C15 C14 N3 C11 -178.9(4) .
C13 C14 N3 C11 2.1(4) .
C23 C22 N4 C19 -175.0(4) .
C21 C22 N4 C19 2.4(5) .
C23 C22 N4 C16 -3.4(9) .
C21 C22 N4 C16 174.1(4) .
C18 C19 N4 C22 177.0(3) .
C20 C19 N4 C22 0.1(5) .
C18 C19 N4 C16 3.4(5) .
C20 C19 N4 C16 -173.5(3) .
C15 C16 N4 C22 2.9(7) .
C17 C16 N4 C22 -174.9(4) .
C15 C16 N4 C19 174.4(4) .
C17 C16 N4 C19 -3.4(4) .
C54 C55 N5 C21 10.8(8) .
C50 C55 N5 C21 -176.0(5) .
C54 C55 N5 C24 -169.6(4) .
C50 C55 N5 C24 3.6(4) .
C22 C21 N5 C55 -175.2(5) .
C20 C21 N5 C55 11.0(11) .
C22 C21 N5 C24 5.2(4) .
C20 C21 N5 C24 -168.6(6) .
C25 C24 N5 C55 -7.4(5) .
C23 C24 N5 C55 174.2(3) .
C25 C24 N5 C21 172.3(3) .
C23 C24 N5 C21 -6.1(4) .
C9 N2 P1 N1 -149.0(3) .
C6 N2 P1 N1 38.4(3) .
C9 N2 P1 C12 -34.4(4) .
C6 N2 P1 C12 153.0(3) .
C9 N2 P1 B1 91.8(4) .
C6 N2 P1 B1 -80.8(4) .
C1 N1 P1 N2 174.0(3) .
C4 N1 P1 N2 -26.3(3) .
C1 N1 P1 C12 72.4(4) .
C4 N1 P1 C12 -127.9(3) .
C1 N1 P1 B1 -63.1(4) .
C4 N1 P1 B1 96.7(3) .
C13 C12 P1 N2 -164.7(4) .
C11 C12 P1 N2 27.9(4) .
C13 C12 P1 N1 -62.3(5) .
C11 C12 P1 N1 130.4(3) .
C13 C12 P1 B1 70.1(5) .
C11 C12 P1 B1 -97.3(4) .
C65 C60 C62 C63 -177.9(6) .
C60 C62 C63 C61 -174.8(4) .
C64 C61 C63 C62 -58.6(7) .
C66 C66 C68 C67 -177.3(6) 7_667
C74 C69 C70 C71 0.0 .
C69 C70 C71 C72 0.0 .
C69 C70 C71 C75 -178.4(14) .
C70 C71 C72 C73 0.0 .
C75 C71 C72 C73 178.6(13) .
C71 C72 C73 C74 0.0 .
C72 C73 C74 C69 0.0 .
C70 C69 C74 C73 0.0 .
